data_4073945
loop_
_publ_author_name
'Wagner, Harald'
'Wallner, Andreas'
'Fischer, Jelena'
'Flock, Michaela'
'Baumgartner, Judith'
'Marschner, Christoph'

_publ_section_title
;
 Rearrangement of Cyclic Silanes with Aluminum Trichloride
;
_journal_issue 27
_journal_name_full Organometallics
_journal_page_first 6704
_journal_paper_doi 10.1021/om7007524
_journal_volume 26
_journal_year 2007
_chemical_formula_sum 'C24 H72 Si12'
_chemical_formula_weight 697.90
_chemical_name_systematic
;
 ?
;
_space_group_IT_number 2
_symmetry_cell_setting triclinic
_symmetry_space_group_name_Hall '-P 1'
_symmetry_space_group_name_H-M 'P -1'
_atom_sites_solution_hydrogens geom
_atom_sites_solution_primary direct
_atom_sites_solution_secondary difmap
_audit_creation_method SHELXL-97
_cell_angle_alpha 88.72(3)
_cell_angle_beta 84.71(3)
_cell_angle_gamma 76.88(3)
_cell_formula_units_Z 2
_cell_length_a 9.2140(18)
_cell_length_b 14.738(3)
_cell_length_c 16.797(3)
_cell_measurement_temperature 100(2)
_cell_volume 2212.0(8)
_computing_cell_refinement 'Bruker XSCANS'
_computing_data_collection 'Bruker XSCANS'
_computing_data_reduction 'Bruker SHELXTL'
_computing_molecular_graphics 'Bruker SHELXTL'
_computing_publication_material 'Bruker SHELXTL'
_computing_structure_refinement 'SHELXL-97 (Sheldrick, 1997)'
_computing_structure_solution 'SHELXS-97 (Sheldrick, 1990)'
_diffrn_ambient_temperature 100(2)
_diffrn_measured_fraction_theta_full 0.991
_diffrn_measured_fraction_theta_max 0.991
_diffrn_measurement_device_type 'Bruker P4'
_diffrn_measurement_method '\w scans'
_diffrn_radiation_monochromator graphite
_diffrn_radiation_source 'fine-focus sealed tube'
_diffrn_radiation_type MoK\a
_diffrn_radiation_wavelength 0.71073
_diffrn_reflns_av_R_equivalents 0.0478
_diffrn_reflns_av_sigmaI/netI 0.0675
_diffrn_reflns_limit_h_max 10
_diffrn_reflns_limit_h_min -10
_diffrn_reflns_limit_k_max 16
_diffrn_reflns_limit_k_min -16
_diffrn_reflns_limit_l_max 19
_diffrn_reflns_limit_l_min -19
_diffrn_reflns_number 14078
_diffrn_reflns_theta_full 24.00
_diffrn_reflns_theta_max 24.00
_diffrn_reflns_theta_min 1.22
_exptl_absorpt_coefficient_mu 0.365
_exptl_absorpt_correction_T_max 0.9305
_exptl_absorpt_correction_T_min 0.8828
_exptl_absorpt_correction_type SADABS
_exptl_absorpt_process_details XPREP
_exptl_crystal_colour colorless
_exptl_crystal_density_diffrn 1.048
_exptl_crystal_density_method 'not measured'
_exptl_crystal_description blocks
_exptl_crystal_F_000 768
_exptl_crystal_size_max 0.35
_exptl_crystal_size_mid 0.25
_exptl_crystal_size_min 0.20
_refine_diff_density_max 0.958
_refine_diff_density_min -0.713
_refine_diff_density_rms 0.115
_refine_ls_extinction_method none
_refine_ls_goodness_of_fit_ref 1.309
_refine_ls_hydrogen_treatment mixed
_refine_ls_matrix_type full
_refine_ls_number_parameters 384
_refine_ls_number_reflns 6878
_refine_ls_number_restraints 30
_refine_ls_restrained_S_all 1.309
_refine_ls_R_factor_all 0.1282
_refine_ls_R_factor_gt 0.1174
_refine_ls_shift/su_max 0.055
_refine_ls_shift/su_mean 0.001
_refine_ls_structure_factor_coef Fsqd
_refine_ls_weighting_details 'calc w=1/[\s^2^(Fo^2^)+(0.0547P)^2^+15.8317P] where P=(Fo^2^+2Fc^2^)/3'
_refine_ls_weighting_scheme calc
_refine_ls_wR_factor_gt 0.2436
_refine_ls_wR_factor_ref 0.2490
_reflns_number_gt 6282
_reflns_number_total 6878
_reflns_threshold_expression >2sigma(I)
_cod_data_source_file om7007524-file001.cif
_cod_data_source_block 19_480j
_cod_depositor_comments
;
The following automatic conversions were performed:

'_symmetry_cell_setting' value 'Triclinic' changed to 'triclinic'
according to /home/saulius/struct/CIF-dictionaries/cif_core.dic
dictionary named 'cif_core.dic' version 2.4.1 from 2010-06-29.

Automatic conversion script
Id: cif_fix_values 1715 2011-07-08 13:25:40Z adriana 
;
_cod_original_cell_volume 2212.0(7)
_cod_original_sg_symbol_H-M P-1
_cod_database_code 4073945

loop_
_symmetry_equiv_pos_as_xyz
'x, y, z'
'-x, -y, -z'

loop_
_atom_site_label
_atom_site_type_symbol
_atom_site_fract_x
_atom_site_fract_y
_atom_site_fract_z
_atom_site_U_iso_or_equiv
_atom_site_adp_type
_atom_site_occupancy
_atom_site_symmetry_multiplicity
_atom_site_calc_flag
_atom_site_refinement_flags
_atom_site_disorder_assembly
_atom_site_disorder_group
Si3 Si 0.6537(3) 0.2067(2) 0.17833(17) 0.0184(9) Uani 0.684(6) 1 d PU A 1
C3 C 0.4542(12) 0.2083(9) 0.2169(8) 0.037(3) Uani 0.684(6) 1 d P A 1
H3A H 0.3875 0.2334 0.1756 0.055 Uiso 0.684(6) 1 calc PR A 1
H3B H 0.4265 0.2477 0.2647 0.055 Uiso 0.684(6) 1 calc PR A 1
H3C H 0.4449 0.1448 0.2306 0.055 Uiso 0.684(6) 1 calc PR A 1
C4 C 0.8079(17) 0.3648(12) 0.0711(8) 0.072(6) Uani 0.684(6) 1 d PDU A 1
H4A H 0.7861 0.3452 0.0190 0.108 Uiso 0.684(6) 1 calc PR A 1
H4B H 0.8981 0.3224 0.0879 0.108 Uiso 0.684(6) 1 calc PR A 1
H4C H 0.8240 0.4283 0.0670 0.108 Uiso 0.684(6) 1 calc PR A 1
C5 C 0.4817(15) 0.4151(9) 0.0952(10) 0.065(5) Uani 0.684(6) 1 d PDU A 1
H5A H 0.4802 0.4811 0.0850 0.098 Uiso 0.684(6) 1 calc PR A 1
H5B H 0.3912 0.4097 0.1287 0.098 Uiso 0.684(6) 1 calc PR A 1
H5C H 0.4854 0.3832 0.0443 0.098 Uiso 0.684(6) 1 calc PR A 1
Si33 Si 0.7726(7) 0.2145(5) 0.1465(4) 0.023(2) Uani 0.316(6) 1 d PU A 2
C33 C 0.941(3) 0.235(2) 0.0842(16) 0.045(8) Uani 0.316(6) 1 d P A 2
H33A H 0.9111 0.2626 0.0330 0.067 Uiso 0.316(6) 1 calc PR A 2
H33B H 1.0132 0.1752 0.0744 0.067 Uiso 0.316(6) 1 calc PR A 2
H33C H 0.9870 0.2769 0.1124 0.067 Uiso 0.316(6) 1 calc PR A 2
C44 C 0.644(4) 0.427(2) 0.0551(13) 0.059(9) Uani 0.316(6) 1 d PDU A 2
H44A H 0.5537 0.4776 0.0571 0.088 Uiso 0.316(6) 1 calc PR A 2
H44B H 0.6446 0.3860 0.0100 0.088 Uiso 0.316(6) 1 calc PR A 2
H44C H 0.7327 0.4539 0.0480 0.088 Uiso 0.316(6) 1 calc PR A 2
C55 C 0.4454(16) 0.362(3) 0.166(2) 0.075(11) Uiso 0.316(6) 1 d PDU A 2
H55A H 0.3860 0.4259 0.1669 0.112 Uiso 0.316(6) 1 calc PR A 2
H55B H 0.4282 0.3317 0.2175 0.112 Uiso 0.316(6) 1 calc PR A 2
H55C H 0.4156 0.3271 0.1233 0.112 Uiso 0.316(6) 1 calc PR A 2
Si1 Si 0.8669(2) 0.31538(14) 0.31623(13) 0.0239(5) Uani 1 1 d . A .
Si2 Si 0.8147(2) 0.17240(14) 0.28241(13) 0.0241(5) Uani 1 1 d . . .
Si4 Si 0.6465(3) 0.36195(16) 0.14658(15) 0.0396(7) Uani 1 1 d D . .
Si5 Si 0.6781(2) 0.43220(14) 0.26630(12) 0.0193(5) Uani 1 1 d . A .
Si6 Si 0.7174(2) 0.58532(13) 0.25966(11) 0.0168(4) Uani 1 1 d . . .
Si7 Si 0.8164(3) 0.61978(15) 0.37613(13) 0.0283(5) Uani 1 1 d . A .
Si8 Si 0.8716(2) 0.62087(15) 0.15010(13) 0.0264(5) Uani 1 1 d . A .
Si9 Si 0.4841(2) 0.69033(15) 0.25515(14) 0.0275(5) Uani 1 1 d . A .
Si10 Si 1.0422(3) 0.06242(17) 0.26471(19) 0.0469(7) Uani 1 1 d . A .
Si11 Si 0.6726(3) 0.11299(19) 0.3843(2) 0.0576(9) Uani 1 1 d . A .
Si12 Si 0.6916(3) 0.10982(16) 0.06816(14) 0.0334(6) Uani 1 1 d . . .
C1 C 1.0537(9) 0.3251(6) 0.2646(7) 0.050(3) Uani 1 1 d . . .
H1A H 1.0663 0.3889 0.2698 0.075 Uiso 1 1 calc R A .
H1B H 1.0576 0.3098 0.2079 0.075 Uiso 1 1 calc R . .
H1C H 1.1340 0.2817 0.2894 0.075 Uiso 1 1 calc R . .
C2 C 0.8813(12) 0.3203(6) 0.4260(5) 0.047(3) Uani 1 1 d . . .
H2A H 0.9516 0.2644 0.4427 0.071 Uiso 1 1 calc R A .
H2B H 0.7826 0.3236 0.4546 0.071 Uiso 1 1 calc R . .
H2C H 0.9171 0.3757 0.4384 0.071 Uiso 1 1 calc R . .
C6 C 0.5005(10) 0.4366(6) 0.3335(6) 0.044(2) Uani 1 1 d . . .
H6A H 0.4874 0.3731 0.3439 0.066 Uiso 1 1 calc R A .
H6B H 0.4148 0.4724 0.3072 0.066 Uiso 1 1 calc R . .
H6C H 0.5070 0.4664 0.3842 0.066 Uiso 1 1 calc R . .
C7 C 1.0213(10) 0.5661(7) 0.3728(6) 0.048(2) Uani 1 1 d . . .
H7A H 1.0377 0.4984 0.3669 0.071 Uiso 1 1 calc R A .
H7B H 1.0597 0.5802 0.4225 0.071 Uiso 1 1 calc R . .
H7C H 1.0738 0.5915 0.3273 0.071 Uiso 1 1 calc R . .
C8 C 0.7927(11) 0.7486(6) 0.3882(5) 0.040(2) Uani 1 1 d . . .
H8A H 0.6869 0.7795 0.3869 0.060 Uiso 1 1 calc R A .
H8B H 0.8520 0.7725 0.3445 0.060 Uiso 1 1 calc R . .
H8C H 0.8270 0.7613 0.4395 0.060 Uiso 1 1 calc R . .
C9 C 0.7186(11) 0.5760(7) 0.4656(5) 0.046(2) Uani 1 1 d . . .
H9A H 0.7330 0.5083 0.4619 0.070 Uiso 1 1 calc R A .
H9B H 0.6115 0.6051 0.4681 0.070 Uiso 1 1 calc R . .
H9C H 0.7598 0.5917 0.5139 0.070 Uiso 1 1 calc R . .
C10 C 1.0446(10) 0.5288(6) 0.1302(6) 0.048(2) Uani 1 1 d . . .
H10A H 1.0184 0.4712 0.1146 0.071 Uiso 1 1 calc R A .
H10B H 1.0977 0.5175 0.1787 0.071 Uiso 1 1 calc R . .
H10C H 1.1090 0.5489 0.0869 0.071 Uiso 1 1 calc R . .
C11 C 0.7732(11) 0.6419(7) 0.0576(5) 0.043(2) Uani 1 1 d . . .
H11A H 0.6834 0.6921 0.0670 0.064 Uiso 1 1 calc R A .
H11B H 0.7445 0.5848 0.0428 0.064 Uiso 1 1 calc R . .
H11C H 0.8398 0.6598 0.0142 0.064 Uiso 1 1 calc R . .
C12 C 0.9292(10) 0.7309(6) 0.1714(5) 0.036(2) Uani 1 1 d . . .
H12A H 0.9940 0.7461 0.1259 0.054 Uiso 1 1 calc R A .
H12B H 0.9839 0.7225 0.2194 0.054 Uiso 1 1 calc R . .
H12C H 0.8401 0.7817 0.1802 0.054 Uiso 1 1 calc R . .
C13 C 0.5063(9) 0.8089(5) 0.2262(6) 0.036(2) Uani 1 1 d . . .
H13A H 0.5588 0.8070 0.1726 0.055 Uiso 1 1 calc R A .
H13B H 0.5643 0.8311 0.2645 0.055 Uiso 1 1 calc R . .
H13C H 0.4075 0.8512 0.2262 0.055 Uiso 1 1 calc R . .
C14 C 0.3712(10) 0.7016(6) 0.3541(6) 0.046(2) Uani 1 1 d . . .
H14A H 0.2698 0.7380 0.3478 0.069 Uiso 1 1 calc R A .
H14B H 0.4182 0.7333 0.3917 0.069 Uiso 1 1 calc R . .
H14C H 0.3664 0.6395 0.3746 0.069 Uiso 1 1 calc R . .
C15 C 0.3737(10) 0.6526(6) 0.1804(6) 0.044(2) Uani 1 1 d . . .
H15A H 0.2824 0.7008 0.1749 0.066 Uiso 1 1 calc R A .
H15B H 0.3469 0.5943 0.1981 0.066 Uiso 1 1 calc R . .
H15C H 0.4335 0.6429 0.1287 0.066 Uiso 1 1 calc R . .
C16 C 1.1654(12) 0.0779(8) 0.3424(8) 0.071(4) Uani 1 1 d . . .
H16A H 1.1125 0.0754 0.3955 0.107 Uiso 1 1 calc R A .
H16B H 1.1921 0.1384 0.3351 0.107 Uiso 1 1 calc R . .
H16C H 1.2565 0.0281 0.3377 0.107 Uiso 1 1 calc R . .
C17 C 1.1448(16) 0.0742(9) 0.1657(9) 0.095(5) Uani 1 1 d . . .
H17A H 1.1585 0.1380 0.1591 0.142 Uiso 1 1 calc R A .
H17B H 1.0872 0.0601 0.1232 0.142 Uiso 1 1 calc R . .
H17C H 1.2428 0.0305 0.1626 0.142 Uiso 1 1 calc R . .
C18 C 1.0206(11) -0.0601(6) 0.2746(9) 0.074(4) Uani 1 1 d . . .
H18A H 1.1196 -0.1026 0.2711 0.111 Uiso 1 1 calc R A .
H18B H 0.9640 -0.0739 0.2316 0.111 Uiso 1 1 calc R . .
H18C H 0.9668 -0.0682 0.3265 0.111 Uiso 1 1 calc R . .
C19 C 0.7864(19) 0.0757(10) 0.4708(7) 0.099(5) Uani 1 1 d . . .
H19A H 0.8180 0.1294 0.4911 0.149 Uiso 1 1 calc R A .
H19B H 0.8749 0.0273 0.4533 0.149 Uiso 1 1 calc R . .
H19C H 0.7261 0.0509 0.5133 0.149 Uiso 1 1 calc R . .
C20 C 0.6148(13) 0.0081(7) 0.3480(10) 0.086(5) Uani 1 1 d . . .
H20A H 0.5443 -0.0112 0.3886 0.129 Uiso 1 1 calc R A .
H20B H 0.7033 -0.0430 0.3381 0.129 Uiso 1 1 calc R . .
H20C H 0.5666 0.0235 0.2982 0.129 Uiso 1 1 calc R . .
C21 C 0.5022(15) 0.1971(8) 0.4267(10) 0.106(6) Uani 1 1 d . . .
H21A H 0.4366 0.2192 0.3841 0.159 Uiso 1 1 calc R A .
H21B H 0.5311 0.2501 0.4498 0.159 Uiso 1 1 calc R . .
H21C H 0.4489 0.1663 0.4683 0.159 Uiso 1 1 calc R . .
C22 C 0.822(3) 0.1370(10) -0.0160(10) 0.158(10) Uani 1 1 d . A .
H22A H 0.7648 0.1740 -0.0565 0.237 Uiso 1 1 calc R . .
H22B H 0.8819 0.0788 -0.0401 0.237 Uiso 1 1 calc R . .
H22C H 0.8892 0.1724 0.0043 0.237 Uiso 1 1 calc R . .
C23 C 0.7584(13) -0.0141(7) 0.0929(7) 0.059(3) Uani 1 1 d . A .
H23A H 0.6915 -0.0317 0.1363 0.089 Uiso 1 1 calc R . .
H23B H 0.8599 -0.0244 0.1098 0.089 Uiso 1 1 calc R . .
H23C H 0.7595 -0.0522 0.0456 0.089 Uiso 1 1 calc R . .
C24 C 0.5145(18) 0.1302(11) 0.0241(14) 0.149(9) Uani 1 1 d . A .
H24A H 0.5216 0.0854 -0.0191 0.224 Uiso 1 1 calc R . .
H24B H 0.4910 0.1937 0.0025 0.224 Uiso 1 1 calc R . .
H24C H 0.4353 0.1226 0.0650 0.224 Uiso 1 1 calc R . .

loop_
_atom_site_aniso_label
_atom_site_aniso_U_11
_atom_site_aniso_U_22
_atom_site_aniso_U_33
_atom_site_aniso_U_23
_atom_site_aniso_U_13
_atom_site_aniso_U_12
Si3 0.0140(17) 0.0211(16) 0.0237(16) -0.0004(12) -0.0040(12) -0.0106(12)
C3 0.013(6) 0.051(8) 0.050(8) -0.002(6) -0.002(5) -0.016(6)
C4 0.132(17) 0.068(11) 0.034(8) -0.001(8) 0.014(9) -0.067(11)
C5 0.085(12) 0.028(7) 0.087(12) -0.013(8) -0.064(10) 0.002(8)
Si33 0.012(4) 0.030(4) 0.031(4) -0.004(3) -0.005(3) -0.011(3)
C33 0.051(19) 0.06(2) 0.023(14) 0.031(14) -0.010(13) -0.016(15)
C44 0.044(18) 0.09(2) 0.045(18) -0.014(17) -0.028(15) -0.001(17)
Si1 0.0228(11) 0.0210(11) 0.0321(12) 0.0021(9) -0.0117(9) -0.0104(9)
Si2 0.0254(11) 0.0196(11) 0.0301(12) 0.0001(9) -0.0109(9) -0.0075(9)
Si4 0.0633(17) 0.0223(12) 0.0422(14) 0.0064(10) -0.0360(13) -0.0170(11)
Si5 0.0126(10) 0.0207(10) 0.0272(11) 0.0026(8) -0.0025(8) -0.0091(8)
Si6 0.0138(10) 0.0178(10) 0.0215(10) 0.0013(8) -0.0040(8) -0.0082(8)
Si7 0.0317(12) 0.0291(12) 0.0279(12) -0.0030(9) -0.0105(10) -0.0112(10)
Si8 0.0269(12) 0.0250(11) 0.0310(12) 0.0000(9) 0.0028(9) -0.0159(9)
Si9 0.0150(11) 0.0240(11) 0.0448(14) -0.0027(10) -0.0039(9) -0.0061(9)
Si10 0.0285(13) 0.0241(13) 0.087(2) 0.0005(13) 0.0061(13) -0.0075(10)
Si11 0.0437(16) 0.0311(14) 0.096(2) -0.0031(15) 0.0265(16) -0.0181(12)
Si12 0.0402(14) 0.0259(12) 0.0399(14) -0.0035(10) -0.0156(11) -0.0144(10)
C1 0.022(5) 0.032(5) 0.097(8) 0.006(5) 0.001(5) -0.012(4)
C2 0.078(7) 0.029(5) 0.037(5) 0.004(4) -0.029(5) -0.008(5)
C6 0.031(5) 0.034(5) 0.067(6) 0.006(4) 0.012(4) -0.014(4)
C7 0.041(5) 0.048(6) 0.055(6) -0.017(5) -0.022(5) -0.002(4)
C8 0.050(6) 0.036(5) 0.040(5) -0.009(4) -0.010(4) -0.017(4)
C9 0.058(6) 0.046(6) 0.035(5) 0.001(4) -0.006(5) -0.011(5)
C10 0.028(5) 0.041(5) 0.069(7) 0.001(5) 0.018(5) -0.007(4)
C11 0.045(6) 0.050(6) 0.035(5) 0.000(4) -0.004(4) -0.013(5)
C12 0.041(5) 0.030(5) 0.045(5) 0.004(4) -0.001(4) -0.025(4)
C13 0.028(5) 0.025(4) 0.056(6) 0.003(4) -0.014(4) -0.001(4)
C14 0.029(5) 0.038(5) 0.068(7) -0.006(5) 0.007(5) -0.006(4)
C15 0.027(5) 0.043(5) 0.068(7) -0.004(5) -0.021(4) -0.012(4)
C16 0.039(6) 0.052(7) 0.127(11) 0.022(7) -0.036(7) -0.012(5)
C17 0.084(10) 0.062(8) 0.136(13) -0.032(8) 0.056(9) -0.034(7)
C18 0.031(6) 0.019(5) 0.171(13) 0.007(6) -0.007(7) -0.006(4)
C19 0.158(15) 0.079(9) 0.056(8) 0.018(7) 0.032(9) -0.036(10)
C20 0.043(7) 0.029(6) 0.183(15) -0.009(7) 0.019(8) -0.013(5)
C21 0.075(9) 0.047(7) 0.181(16) -0.002(8) 0.067(10) -0.013(7)
C22 0.30(3) 0.063(9) 0.103(12) -0.033(9) 0.118(16) -0.075(13)
C23 0.079(8) 0.037(6) 0.065(7) -0.002(5) -0.025(6) -0.011(5)
C24 0.094(12) 0.087(11) 0.28(3) -0.054(14) -0.115(15) 0.002(9)

loop_
_atom_type_symbol
_atom_type_description
_atom_type_scat_dispersion_real
_atom_type_scat_dispersion_imag
_atom_type_scat_source
C C 0.0033 0.0016 'International Tables Vol C Tables 4.2.6.8 and 6.1.1.4'
H H 0.0000 0.0000 'International Tables Vol C Tables 4.2.6.8 and 6.1.1.4'
Si Si 0.0817 0.0704 'International Tables Vol C Tables 4.2.6.8 and 6.1.1.4'

loop_
_geom_angle_atom_site_label_1
_geom_angle_atom_site_label_2
_geom_angle_atom_site_label_3
_geom_angle
C3 Si3 Si12 102.8(4)
C3 Si3 Si4 103.2(4)
Si12 Si3 Si4 113.94(15)
C3 Si3 Si2 111.0(4)
Si12 Si3 Si2 120.07(15)
Si4 Si3 Si2 104.71(13)
C33 Si33 Si4 95.6(10)
C33 Si33 Si12 102.2(10)
Si4 Si33 Si12 117.2(3)
C33 Si33 Si2 114.4(9)
Si4 Si33 Si2 107.2(3)
Si12 Si33 Si2 118.1(3)
C2 Si1 C1 107.2(5)
C2 Si1 Si5 115.1(3)
C1 Si1 Si5 108.8(3)
C2 Si1 Si2 110.1(3)
C1 Si1 Si2 109.5(3)
Si5 Si1 Si2 105.96(10)
Si11 Si2 Si10 105.49(13)
Si11 Si2 Si1 112.96(13)
Si10 Si2 Si1 107.83(12)
Si11 Si2 Si3 103.79(14)
Si10 Si2 Si3 121.07(14)
Si1 Si2 Si3 105.86(12)
Si11 Si2 Si33 132.35(19)
Si10 Si2 Si33 100.8(2)
Si1 Si2 Si33 95.23(18)
Si3 Si2 Si33 29.23(17)
C44 Si4 C5 53.5(12)
C44 Si4 C55 100.4(17)
C5 Si4 C55 47.0(14)
C44 Si4 C4 52.5(12)
C5 Si4 C4 104.3(9)
C55 Si4 C4 147.6(14)
C44 Si4 Si33 119.2(11)
C5 Si4 Si33 129.2(5)
C55 Si4 Si33 107.1(13)
C4 Si4 Si33 78.3(6)
C44 Si4 Si3 134.4(11)
C5 Si4 Si3 111.9(5)
C55 Si4 Si3 77.7(13)
C4 Si4 Si3 107.6(5)
Si33 Si4 Si3 30.56(18)
C44 Si4 Si5 119.5(11)
C5 Si4 Si5 117.1(5)
C55 Si4 Si5 98.7(13)
C4 Si4 Si5 110.0(5)
Si33 Si4 Si5 108.6(2)
Si3 Si4 Si5 105.65(13)
C6 Si5 Si1 107.5(3)
C6 Si5 Si4 106.1(3)
Si1 Si5 Si4 100.32(11)
C6 Si5 Si6 106.9(3)
Si1 Si5 Si6 117.21(10)
Si4 Si5 Si6 118.03(11)
Si8 Si6 Si7 107.60(11)
Si8 Si6 Si9 106.54(11)
Si7 Si6 Si9 106.61(11)
Si8 Si6 Si5 116.86(11)
Si7 Si6 Si5 110.27(11)
Si9 Si6 Si5 108.45(10)
C9 Si7 C7 109.3(5)
C9 Si7 C8 107.8(4)
C7 Si7 C8 107.3(4)
C9 Si7 Si6 110.2(3)
C7 Si7 Si6 110.9(3)
C8 Si7 Si6 111.2(3)
C10 Si8 C11 108.8(5)
C10 Si8 C12 107.4(4)
C11 Si8 C12 106.6(4)
C10 Si8 Si6 112.4(3)
C11 Si8 Si6 112.2(3)
C12 Si8 Si6 109.0(3)
C13 Si9 C15 107.2(4)
C13 Si9 C14 106.7(4)
C15 Si9 C14 108.3(4)
C13 Si9 Si6 111.5(3)
C15 Si9 Si6 110.8(3)
C14 Si9 Si6 112.1(3)
C16 Si10 C17 107.3(7)
C16 Si10 C18 106.0(6)
C17 Si10 C18 107.8(6)
C16 Si10 Si2 110.0(4)
C17 Si10 Si2 112.2(5)
C18 Si10 Si2 113.2(3)
C21 Si11 C19 105.3(8)
C21 Si11 C20 108.4(6)
C19 Si11 C20 107.8(7)
C21 Si11 Si2 114.9(4)
C19 Si11 Si2 110.0(5)
C20 Si11 Si2 110.2(5)
C24 Si12 C23 111.3(7)
C24 Si12 C22 102.8(11)
C23 Si12 C22 106.8(7)
C24 Si12 Si3 106.5(6)
C23 Si12 Si3 113.2(4)
C22 Si12 Si3 115.8(5)
C24 Si12 Si33 126.4(5)
C23 Si12 Si33 115.3(4)
C22 Si12 Si33 87.9(6)
Si3 Si12 Si33 29.94(18)

loop_
_geom_bond_atom_site_label_1
_geom_bond_atom_site_label_2
_geom_bond_distance
Si3 C3 1.887(11)
Si3 Si12 2.315(4)
Si3 Si4 2.325(4)
Si3 Si2 2.369(3)
C4 Si4 1.870(9)
C5 Si4 1.827(6)
Si33 C33 1.87(3)
Si33 Si4 2.220(7)
Si33 Si12 2.338(7)
Si33 Si2 2.395(7)
C44 Si4 1.795(18)
C55 Si4 1.853(10)
Si1 C2 1.865(9)
Si1 C1 1.888(9)
Si1 Si5 2.353(3)
Si1 Si2 2.357(3)
Si2 Si11 2.335(4)
Si2 Si10 2.340(3)
Si4 Si5 2.354(3)
Si5 C6 1.890(8)
Si5 Si6 2.364(3)
Si6 Si8 2.344(3)
Si6 Si7 2.346(3)
Si6 Si9 2.353(3)
Si7 C9 1.859(9)
Si7 C7 1.870(9)
Si7 C8 1.875(8)
Si8 C10 1.853(9)
Si8 C11 1.855(9)
Si8 C12 1.868(8)
Si9 C13 1.854(8)
Si9 C15 1.856(8)
Si9 C14 1.867(10)
Si10 C16 1.856(12)
Si10 C17 1.860(13)
Si10 C18 1.863(9)
Si11 C21 1.860(12)
Si11 C19 1.869(16)
Si11 C20 1.877(11)
Si12 C24 1.814(13)
Si12 C23 1.841(10)
Si12 C22 1.869(14)

loop_
_geom_torsion_atom_site_label_1
_geom_torsion_atom_site_label_2
_geom_torsion_atom_site_label_3
_geom_torsion_atom_site_label_4
_geom_torsion
C2 Si1 Si2 Si11 31.2(4)
C1 Si1 Si2 Si11 148.8(4)
Si5 Si1 Si2 Si11 -93.93(15)
C2 Si1 Si2 Si10 -85.0(4)
C1 Si1 Si2 Si10 32.7(4)
Si5 Si1 Si2 Si10 149.91(13)
C2 Si1 Si2 Si3 144.1(4)
C1 Si1 Si2 Si3 -98.2(4)
Si5 Si1 Si2 Si3 18.99(15)
C2 Si1 Si2 Si33 171.9(4)
C1 Si1 Si2 Si33 -70.5(4)
Si5 Si1 Si2 Si33 46.74(19)
C3 Si3 Si2 Si11 15.5(5)
Si12 Si3 Si2 Si11 -104.19(17)
Si4 Si3 Si2 Si11 126.25(15)
C3 Si3 Si2 Si10 133.5(5)
Si12 Si3 Si2 Si10 13.8(2)
Si4 Si3 Si2 Si10 -115.78(16)
C3 Si3 Si2 Si1 -103.7(5)
Si12 Si3 Si2 Si1 136.65(15)
Si4 Si3 Si2 Si1 7.09(17)
C3 Si3 Si2 Si33 -175.4(6)
Si12 Si3 Si2 Si33 64.9(4)
Si4 Si3 Si2 Si33 -64.6(4)
C33 Si33 Si2 Si11 -167.5(11)
Si4 Si33 Si2 Si11 87.8(3)
Si12 Si33 Si2 Si11 -47.2(4)
C33 Si33 Si2 Si10 -44.6(12)
Si4 Si33 Si2 Si10 -149.3(2)
Si12 Si33 Si2 Si10 75.7(3)
C33 Si33 Si2 Si1 64.7(12)
Si4 Si33 Si2 Si1 -40.0(2)
Si12 Si33 Si2 Si1 -175.0(3)
C33 Si33 Si2 Si3 178.1(13)
Si4 Si33 Si2 Si3 73.4(3)
Si12 Si33 Si2 Si3 -61.6(3)
C33 Si33 Si4 C44 43.6(15)
Si12 Si33 Si4 C44 -63.3(12)
Si2 Si33 Si4 C44 161.3(12)
C33 Si33 Si4 C5 108.5(13)
Si12 Si33 Si4 C5 1.6(10)
Si2 Si33 Si4 C5 -133.8(9)
C33 Si33 Si4 C55 156.4(16)
Si12 Si33 Si4 C55 49.5(14)
Si2 Si33 Si4 C55 -85.9(14)
C33 Si33 Si4 C4 9.4(11)
Si12 Si33 Si4 C4 -97.4(6)
Si2 Si33 Si4 C4 127.1(6)
C33 Si33 Si4 Si3 172.6(10)
Si12 Si33 Si4 Si3 65.8(3)
Si2 Si33 Si4 Si3 -69.7(3)
C33 Si33 Si4 Si5 -98.0(9)
Si12 Si33 Si4 Si5 155.2(2)
Si2 Si33 Si4 Si5 19.8(3)
C3 Si3 Si4 C44 -102.8(15)
Si12 Si3 Si4 C44 7.9(15)
Si2 Si3 Si4 C44 141.0(15)
C3 Si3 Si4 C5 -43.1(8)
Si12 Si3 Si4 C5 67.6(7)
Si2 Si3 Si4 C5 -159.3(7)
C3 Si3 Si4 C55 -10.2(14)
Si12 Si3 Si4 C55 100.4(13)
Si2 Si3 Si4 C55 -126.5(13)
C3 Si3 Si4 C4 -157.1(7)
Si12 Si3 Si4 C4 -46.4(6)
Si2 Si3 Si4 C4 86.7(6)
C3 Si3 Si4 Si33 -174.3(6)
Si12 Si3 Si4 Si33 -63.7(4)
Si2 Si3 Si4 Si33 69.4(4)
C3 Si3 Si4 Si5 85.5(4)
Si12 Si3 Si4 Si5 -163.89(13)
Si2 Si3 Si4 Si5 -30.77(17)
C2 Si1 Si5 C6 -48.1(5)
C1 Si1 Si5 C6 -168.4(5)
Si2 Si1 Si5 C6 73.9(3)
C2 Si1 Si5 Si4 -158.8(4)
C1 Si1 Si5 Si4 80.9(4)
Si2 Si1 Si5 Si4 -36.80(14)
C2 Si1 Si5 Si6 72.1(4)
C1 Si1 Si5 Si6 -48.2(4)
Si2 Si1 Si5 Si6 -165.91(11)
C44 Si4 Si5 C6 116.8(13)
C5 Si4 Si5 C6 55.4(8)
C55 Si4 Si5 C6 9.7(14)
C4 Si4 Si5 C6 174.2(7)
Si33 Si4 Si5 C6 -101.8(4)
Si3 Si4 Si5 C6 -69.9(3)
C44 Si4 Si5 Si1 -131.5(12)
C5 Si4 Si5 Si1 167.1(7)
C55 Si4 Si5 Si1 121.4(13)
C4 Si4 Si5 Si1 -74.0(6)
Si33 Si4 Si5 Si1 9.9(2)
Si3 Si4 Si5 Si1 41.79(15)
C44 Si4 Si5 Si6 -2.9(12)
C5 Si4 Si5 Si6 -64.3(7)
C55 Si4 Si5 Si6 -110.1(13)
C4 Si4 Si5 Si6 54.5(6)
Si33 Si4 Si5 Si6 138.5(2)
Si3 Si4 Si5 Si6 170.35(12)
C6 Si5 Si6 Si8 -158.8(4)
Si1 Si5 Si6 Si8 80.64(15)
Si4 Si5 Si6 Si8 -39.49(17)
C6 Si5 Si6 Si7 77.9(4)
Si1 Si5 Si6 Si7 -42.61(15)
Si4 Si5 Si6 Si7 -162.74(12)
C6 Si5 Si6 Si9 -38.5(4)
Si1 Si5 Si6 Si9 -159.00(12)
Si4 Si5 Si6 Si9 80.87(15)
Si8 Si6 Si7 C9 -171.0(3)
Si9 Si6 Si7 C9 75.0(4)
Si5 Si6 Si7 C9 -42.5(4)
Si8 Si6 Si7 C7 -49.9(4)
Si9 Si6 Si7 C7 -163.8(4)
Si5 Si6 Si7 C7 78.6(4)
Si8 Si6 Si7 C8 69.5(3)
Si9 Si6 Si7 C8 -44.5(4)
Si5 Si6 Si7 C8 -162.0(3)
Si7 Si6 Si8 C10 79.3(4)
Si9 Si6 Si8 C10 -166.7(4)
Si5 Si6 Si8 C10 -45.3(4)
Si7 Si6 Si8 C11 -157.6(3)
Si9 Si6 Si8 C11 -43.6(4)
Si5 Si6 Si8 C11 77.8(4)
Si7 Si6 Si8 C12 -39.7(3)
Si9 Si6 Si8 C12 74.3(3)
Si5 Si6 Si8 C12 -164.3(3)
Si8 Si6 Si9 C13 -40.1(3)
Si7 Si6 Si9 C13 74.6(3)
Si5 Si6 Si9 C13 -166.7(3)
Si8 Si6 Si9 C15 79.2(4)
Si7 Si6 Si9 C15 -166.1(4)
Si5 Si6 Si9 C15 -47.4(4)
Si8 Si6 Si9 C14 -159.6(3)
Si7 Si6 Si9 C14 -44.9(3)
Si5 Si6 Si9 C14 73.8(3)
Si11 Si2 Si10 C16 -80.4(4)
Si1 Si2 Si10 C16 40.6(4)
Si3 Si2 Si10 C16 162.5(4)
Si33 Si2 Si10 C16 139.7(4)
Si11 Si2 Si10 C17 160.3(5)
Si1 Si2 Si10 C17 -78.8(5)
Si3 Si2 Si10 C17 43.1(5)
Si33 Si2 Si10 C17 20.4(5)
Si11 Si2 Si10 C18 38.0(5)
Si1 Si2 Si10 C18 158.9(5)
Si3 Si2 Si10 C18 -79.1(5)
Si33 Si2 Si10 C18 -101.9(6)
Si10 Si2 Si11 C21 167.3(7)
Si1 Si2 Si11 C21 49.7(7)
Si3 Si2 Si11 C21 -64.4(7)
Si33 Si2 Si11 C21 -71.6(7)
Si10 Si2 Si11 C19 48.8(5)
Si1 Si2 Si11 C19 -68.8(5)
Si3 Si2 Si11 C19 177.0(5)
Si33 Si2 Si11 C19 169.9(5)
Si10 Si2 Si11 C20 -69.9(5)
Si1 Si2 Si11 C20 172.6(4)
Si3 Si2 Si11 C20 58.4(5)
Si33 Si2 Si11 C20 51.2(5)
C3 Si3 Si12 C24 34.5(9)
Si4 Si3 Si12 C24 -76.4(8)
Si2 Si3 Si12 C24 158.2(8)
C3 Si3 Si12 C23 -88.1(6)
Si4 Si3 Si12 C23 160.9(4)
Si2 Si3 Si12 C23 35.6(5)
C3 Si3 Si12 C22 148.1(9)
Si4 Si3 Si12 C22 37.1(9)
Si2 Si3 Si12 C22 -88.2(9)
C3 Si3 Si12 Si33 171.1(6)
Si4 Si3 Si12 Si33 60.1(4)
Si2 Si3 Si12 Si33 -65.2(4)
C33 Si33 Si12 C24 -116.9(13)
Si4 Si33 Si12 C24 -14.0(11)
Si2 Si33 Si12 C24 116.7(10)
C33 Si33 Si12 C23 95.1(10)
Si4 Si33 Si12 C23 -162.0(5)
Si2 Si33 Si12 C23 -31.3(6)
C33 Si33 Si12 C22 -12.5(11)
Si4 Si33 Si12 C22 90.4(8)
Si2 Si33 Si12 C22 -138.9(7)
C33 Si33 Si12 Si3 -171.9(10)
Si4 Si33 Si12 Si3 -68.9(3)
Si2 Si33 Si12 Si3 61.7(3)
